data_1517805
loop_
_publ_author_name
'Peng, Jixing'
'Gao, Huquan'
'Zhang, Xiaomin'
'Wang, Shuai'
'Wu, Chongming'
'Gu, Qianqun'
'Guo, Peng'
'Zhu, Tianjiao'
'Li, Dehai'

_publ_section_title
;
 Psychrophilins E-H and Versicotide C, Cyclic Peptides from the
 Marine-Derived Fungus Aspergillus versicolor ZLN-60.
;
_journal_issue 10
_journal_name_full 'Journal of natural products'
_journal_page_first 2218
_journal_page_last 2223
_journal_paper_doi 10.1021/np500469b
_journal_volume 77
_journal_year 2014
_chemical_absolute_configuration ad
_chemical_formula_sum 'C25 H24 N4 O4'
_chemical_formula_weight 444.48
_chemical_name_systematic
; 
 ? 
;
_space_group_IT_number 19
_symmetry_cell_setting orthorhombic
_symmetry_space_group_name_Hall 'P 2ac 2ab'
_symmetry_space_group_name_H-M 'P 21 21 21'
_atom_sites_solution_hydrogens geom
_atom_sites_solution_primary direct
_atom_sites_solution_secondary difmap
_audit_creation_method SHELXL-97
_cell_angle_alpha 90.00
_cell_angle_beta 90.00
_cell_angle_gamma 90.00
_cell_formula_units_Z 4
_cell_length_a 12.39610(10)
_cell_length_b 12.96880(10)
_cell_length_c 13.79570(10)
_cell_measurement_reflns_used 13203
_cell_measurement_temperature 292(2)
_cell_measurement_theta_max 69.3976
_cell_measurement_theta_min 3.2008
_cell_volume 2217.83(3)
_computing_cell_refinement 'CrysAlisPro (Agilent Technologies)'
_computing_data_collection 'CrysAlisPro (Agilent Technologies)'
_computing_data_reduction 'CrysAlisPro (Agilent Technologies)'
_computing_molecular_graphics 'Ortep-3 (L. J. Farrugia, 2001)'
_computing_publication_material SHELXL-97
_computing_structure_refinement 'SHELXL-97 (Sheldrick, 1997)'
_computing_structure_solution 'SHELXS-97 (Sheldrick, 1997)'
_diffrn_ambient_temperature 292(2)
_diffrn_detector_area_resol_mean 15.9149
_diffrn_measured_fraction_theta_full 0.995
_diffrn_measured_fraction_theta_max 0.995
_diffrn_measurement_device_type 'Gemini S Ultra, Agilent Technologies'
_diffrn_measurement_method '\w scans'
_diffrn_radiation_monochromator mirror
_diffrn_radiation_source 'Enhance Ultra (Cu) X-ray Source'
_diffrn_radiation_type CuK\a
_diffrn_radiation_wavelength 1.54184
_diffrn_reflns_av_R_equivalents 0.0218
_diffrn_reflns_av_sigmaI/netI 0.0154
_diffrn_reflns_limit_h_max 13
_diffrn_reflns_limit_h_min -15
_diffrn_reflns_limit_k_max 15
_diffrn_reflns_limit_k_min -15
_diffrn_reflns_limit_l_max 16
_diffrn_reflns_limit_l_min -12
_diffrn_reflns_number 18061
_diffrn_reflns_theta_full 69.52
_diffrn_reflns_theta_max 69.52
_diffrn_reflns_theta_min 4.68
_exptl_absorpt_coefficient_mu 0.752
_exptl_absorpt_correction_T_max 0.8401
_exptl_absorpt_correction_T_min 0.7948
_exptl_absorpt_correction_type multi-scan
_exptl_absorpt_process_details
;
CrysAlisPro, Agilent Technologies,
Version 1.171.36.21 (release 14-08-2012 CrysAlis171 .NET)
(compiled Sep 14 2012,17:21:16)
Empirical absorption correction using spherical harmonics,
 implemented in SCALE3 ABSPACK scaling algorithm.
;
_exptl_crystal_density_diffrn 1.331
_exptl_crystal_density_method 'not measured'
_exptl_crystal_F_000 936
_exptl_crystal_size_max 0.32
_exptl_crystal_size_mid 0.30
_exptl_crystal_size_min 0.24
_refine_diff_density_max 0.214
_refine_diff_density_min -0.124
_refine_diff_density_rms 0.030
_refine_ls_abs_structure_details 'Flack H D (1983), Acta Cryst. A39, 876-881'
_refine_ls_abs_structure_Flack -0.08(15)
_refine_ls_extinction_coef 0.0056(4)
_refine_ls_extinction_expression Fc^*^=kFc[1+0.001xFc^2^\l^3^/sin(2\q)]^-1/4^
_refine_ls_extinction_method SHELXL
_refine_ls_goodness_of_fit_ref 1.052
_refine_ls_hydrogen_treatment constr
_refine_ls_matrix_type full
_refine_ls_number_parameters 300
_refine_ls_number_reflns 4129
_refine_ls_number_restraints 0
_refine_ls_restrained_S_all 1.052
_refine_ls_R_factor_all 0.0278
_refine_ls_R_factor_gt 0.0272
_refine_ls_shift/su_max 0.000
_refine_ls_shift/su_mean 0.000
_refine_ls_structure_factor_coef Fsqd
_refine_ls_weighting_details 'calc w=1/[\s^2^(Fo^2^)+(0.0507P)^2^+0.1498P] where P=(Fo^2^+2Fc^2^)/3'
_refine_ls_weighting_scheme calc
_refine_ls_wR_factor_gt 0.0768
_refine_ls_wR_factor_ref 0.0774
_reflns_number_gt 4039
_reflns_number_total 4129
_reflns_threshold_expression >2sigma(I)
_cod_data_source_file np500469b_si_002.cif
_cod_data_source_block shelxl
_cod_depositor_comments 'Adding full bibliography for 1517805.cif.'
_cod_database_code 1517805

loop_
_symmetry_equiv_pos_as_xyz
'x, y, z'
'-x+1/2, -y, z+1/2'
'x+1/2, -y+1/2, -z'
'-x, y+1/2, -z+1/2'

loop_
_atom_site_label
_atom_site_type_symbol
_atom_site_fract_x
_atom_site_fract_y
_atom_site_fract_z
_atom_site_U_iso_or_equiv
_atom_site_adp_type
_atom_site_occupancy
_atom_site_symmetry_multiplicity
_atom_site_calc_flag
_atom_site_refinement_flags
O1 O 0.07228(8) -0.11877(8) 0.76997(6) 0.0503(2) Uani 1 1 d .
O2 O 0.47297(8) 0.01301(8) 0.52193(7) 0.0515(2) Uani 1 1 d .
N1 N 0.33498(8) 0.05494(8) 0.62239(7) 0.0349(2) Uani 1 1 d .
O3 O 0.27636(9) -0.14385(11) 0.50421(7) 0.0649(3) Uani 1 1 d .
N4 N -0.06833(8) 0.04424(10) 0.82817(8) 0.0489(3) Uani 1 1 d .
H4 H -0.0436 0.0343 0.8856 0.059 Uiso 1 1 calc R
N2 N 0.26530(8) -0.17605(8) 0.66448(8) 0.0415(2) Uani 1 1 d .
H2 H 0.2208 -0.1900 0.7105 0.050 Uiso 1 1 calc R
N3 N 0.05443(8) -0.06464(9) 0.61530(7) 0.0420(2) Uani 1 1 d .
O4 O -0.21544(10) 0.06009(13) 0.73540(10) 0.0847(4) Uani 1 1 d .
C11 C 0.27669(9) 0.04667(9) 0.70923(8) 0.0364(2) Uani 1 1 d .
H11 H 0.2922 0.0003 0.7587 0.044 Uiso 1 1 calc R
C13 C 0.44745(9) -0.09552(10) 0.65856(9) 0.0388(3) Uani 1 1 d .
C18 C 0.37681(10) -0.17255(10) 0.68952(9) 0.0401(3) Uani 1 1 d .
C2 C 0.00739(10) 0.05377(11) 0.74816(9) 0.0427(3) Uani 1 1 d .
H2A H -0.0273 0.0910 0.6948 0.051 Uiso 1 1 calc R
C1 C 0.04483(9) -0.05175(11) 0.71189(8) 0.0406(3) Uani 1 1 d .
C9 C 0.32041(11) 0.17933(11) 0.48035(10) 0.0481(3) Uani 1 1 d .
H9 H 0.3783 0.1533 0.4452 0.058 Uiso 1 1 calc R
C5 C 0.20222(10) 0.17487(9) 0.62244(9) 0.0398(3) Uani 1 1 d .
C4 C 0.19521(10) 0.11519(9) 0.71089(9) 0.0392(3) Uani 1 1 d .
C24 C -0.17469(11) 0.05038(11) 0.81559(11) 0.0506(3) Uani 1 1 d .
C14 C 0.55459(11) -0.09710(12) 0.69038(11) 0.0516(3) Uani 1 1 d .
H14 H 0.6028 -0.0475 0.6681 0.062 Uiso 1 1 calc R
C23 C 0.00863(11) 0.00255(12) 0.53866(9) 0.0513(3) Uani 1 1 d .
H23A H 0.0358 0.0724 0.5441 0.062 Uiso 1 1 calc R
H23B H -0.0695 0.0039 0.5418 0.062 Uiso 1 1 calc R
C12 C 0.41943(9) -0.00745(9) 0.59366(9) 0.0372(2) Uani 1 1 d .
C3 C 0.10615(11) 0.11627(12) 0.78407(9) 0.0477(3) Uani 1 1 d .
H3A H 0.0845 0.1869 0.7965 0.057 Uiso 1 1 calc R
H3B H 0.1320 0.0871 0.8445 0.057 Uiso 1 1 calc R
C17 C 0.41367(13) -0.24893(11) 0.75151(11) 0.0535(3) Uani 1 1 d .
H17 H 0.3677 -0.3019 0.7705 0.064 Uiso 1 1 calc R
C19 C 0.22255(10) -0.15963(10) 0.57594(9) 0.0418(3) Uani 1 1 d .
C7 C 0.17265(15) 0.30036(12) 0.49921(13) 0.0629(4) Uani 1 1 d .
H7 H 0.1336 0.3555 0.4741 0.075 Uiso 1 1 calc R
C20 C 0.09791(11) -0.16169(11) 0.57420(10) 0.0466(3) Uani 1 1 d .
H20 H 0.0708 -0.2212 0.6105 0.056 Uiso 1 1 calc R
C22 C 0.04717(14) -0.04807(17) 0.44594(10) 0.0670(5) Uani 1 1 d .
H22A H -0.0033 -0.0360 0.3934 0.080 Uiso 1 1 calc R
H22B H 0.1176 -0.0222 0.4272 0.080 Uiso 1 1 calc R
C6 C 0.14222(12) 0.25818(11) 0.58652(12) 0.0528(3) Uani 1 1 d .
H6 H 0.0836 0.2842 0.6207 0.063 Uiso 1 1 calc R
C10 C 0.28921(10) 0.13679(9) 0.56873(9) 0.0370(2) Uani 1 1 d .
C16 C 0.51856(15) -0.24633(13) 0.78504(13) 0.0671(4) Uani 1 1 d .
H16 H 0.5416 -0.2960 0.8290 0.081 Uiso 1 1 calc R
C25 C -0.24107(14) 0.04675(14) 0.90669(14) 0.0690(5) Uani 1 1 d .
H25A H -0.2879 0.1057 0.9090 0.104 Uiso 1 1 calc R
H25B H -0.1942 0.0474 0.9621 0.104 Uiso 1 1 calc R
H25C H -0.2836 -0.0151 0.9072 0.104 Uiso 1 1 calc R
C15 C 0.58939(13) -0.17170(13) 0.75454(13) 0.0653(4) Uani 1 1 d .
H15 H 0.6602 -0.1714 0.7769 0.078 Uiso 1 1 calc R
C8 C 0.26054(14) 0.26239(13) 0.44768(12) 0.0615(4) Uani 1 1 d .
H8 H 0.2796 0.2938 0.3895 0.074 Uiso 1 1 calc R
C21 C 0.05257(14) -0.16157(16) 0.47140(12) 0.0674(5) Uani 1 1 d .
H21A H 0.0999 -0.1984 0.4273 0.081 Uiso 1 1 calc R
H21B H -0.0185 -0.1928 0.4695 0.081 Uiso 1 1 calc R

loop_
_atom_site_aniso_label
_atom_site_aniso_U_11
_atom_site_aniso_U_22
_atom_site_aniso_U_33
_atom_site_aniso_U_23
_atom_site_aniso_U_13
_atom_site_aniso_U_12
O1 0.0480(5) 0.0604(6) 0.0426(5) 0.0068(4) 0.0039(4) 0.0039(4)
O2 0.0413(5) 0.0611(6) 0.0520(5) 0.0048(4) 0.0140(4) 0.0020(4)
N1 0.0302(5) 0.0381(5) 0.0364(5) 0.0004(4) 0.0002(4) -0.0002(4)
O3 0.0475(6) 0.1063(9) 0.0410(5) -0.0033(5) 0.0029(4) -0.0046(6)
N4 0.0345(5) 0.0742(8) 0.0379(5) 0.0035(5) 0.0051(4) 0.0094(5)
N2 0.0366(5) 0.0452(5) 0.0427(5) 0.0027(4) 0.0019(4) -0.0014(4)
N3 0.0345(5) 0.0547(6) 0.0368(5) -0.0037(4) -0.0040(4) -0.0018(4)
O4 0.0423(6) 0.1330(12) 0.0788(8) 0.0389(8) -0.0081(6) 0.0003(7)
C11 0.0340(5) 0.0396(5) 0.0356(5) -0.0015(5) 0.0002(4) -0.0029(5)
C13 0.0325(5) 0.0426(6) 0.0414(6) -0.0048(5) -0.0005(5) 0.0075(5)
C18 0.0382(6) 0.0423(6) 0.0399(6) -0.0028(5) -0.0001(5) 0.0077(5)
C2 0.0315(6) 0.0609(7) 0.0356(6) 0.0000(6) 0.0029(5) 0.0063(5)
C1 0.0275(5) 0.0563(7) 0.0379(6) 0.0012(5) 0.0012(4) -0.0031(5)
C9 0.0483(7) 0.0524(7) 0.0437(7) 0.0057(6) -0.0031(6) -0.0024(6)
C5 0.0335(5) 0.0377(6) 0.0480(7) -0.0061(5) -0.0063(5) 0.0002(5)
C4 0.0335(6) 0.0418(6) 0.0422(6) -0.0083(5) 0.0007(5) -0.0019(5)
C24 0.0359(6) 0.0538(7) 0.0622(8) 0.0178(7) 0.0070(6) 0.0073(5)
C14 0.0357(6) 0.0567(8) 0.0625(8) -0.0077(7) -0.0042(6) 0.0071(6)
C23 0.0445(7) 0.0703(9) 0.0391(6) 0.0008(6) -0.0104(5) 0.0008(7)
C12 0.0293(5) 0.0420(6) 0.0404(6) -0.0023(5) 0.0009(4) -0.0019(5)
C3 0.0399(7) 0.0578(7) 0.0454(7) -0.0136(6) 0.0057(5) 0.0031(6)
C17 0.0584(8) 0.0482(7) 0.0539(8) 0.0076(6) -0.0013(7) 0.0121(6)
C19 0.0390(6) 0.0440(6) 0.0423(6) -0.0074(5) 0.0020(5) -0.0020(5)
C7 0.0698(10) 0.0481(8) 0.0707(10) 0.0064(7) -0.0212(8) 0.0108(7)
C20 0.0379(6) 0.0528(7) 0.0492(7) -0.0107(6) -0.0021(5) -0.0068(5)
C22 0.0553(9) 0.1085(14) 0.0372(7) -0.0059(8) -0.0114(6) 0.0093(9)
C6 0.0469(7) 0.0449(7) 0.0666(9) -0.0070(6) -0.0106(6) 0.0091(6)
C10 0.0333(5) 0.0363(5) 0.0415(6) 0.0009(5) -0.0050(5) -0.0027(5)
C16 0.0672(10) 0.0629(9) 0.0713(10) 0.0092(8) -0.0176(8) 0.0235(8)
C25 0.0486(8) 0.0702(9) 0.0882(11) 0.0211(9) 0.0293(8) 0.0138(7)
C15 0.0454(8) 0.0739(10) 0.0765(10) -0.0075(9) -0.0221(7) 0.0214(7)
C8 0.0698(10) 0.0576(9) 0.0570(9) 0.0158(7) -0.0119(7) -0.0008(8)
C21 0.0506(8) 0.0935(13) 0.0580(9) -0.0304(9) -0.0153(7) -0.0014(8)

loop_
_atom_type_symbol
_atom_type_description
_atom_type_scat_dispersion_real
_atom_type_scat_dispersion_imag
_atom_type_scat_source
C C 0.0181 0.0091 'International Tables Vol C Tables 4.2.6.8 and 6.1.1.4'
H H 0.0000 0.0000 'International Tables Vol C Tables 4.2.6.8 and 6.1.1.4'
N N 0.0311 0.0180 'International Tables Vol C Tables 4.2.6.8 and 6.1.1.4'
O O 0.0492 0.0322 'International Tables Vol C Tables 4.2.6.8 and 6.1.1.4'

loop_
_geom_angle_atom_site_label_1
_geom_angle_atom_site_label_2
_geom_angle_atom_site_label_3
_geom_angle
C12 N1 C11 126.20(10)
C12 N1 C10 126.45(10)
C11 N1 C10 107.33(9)
C24 N4 C2 122.33(12)
C24 N4 H4 118.8
C2 N4 H4 118.8
C19 N2 C18 126.55(11)
C19 N2 H2 116.7
C18 N2 H2 116.7
C1 N3 C20 121.04(12)
C1 N3 C23 126.73(11)
C20 N3 C23 111.43(10)
C4 C11 N1 110.52(10)
C4 C11 H11 124.7
N1 C11 H11 124.7
C18 C13 C14 119.29(12)
C18 C13 C12 125.84(10)
C14 C13 C12 114.86(12)
C17 C18 C13 119.57(12)
C17 C18 N2 116.52(12)
C13 C18 N2 123.86(11)
N4 C2 C1 111.60(11)
N4 C2 C3 108.16(10)
C1 C2 C3 109.45(10)
N4 C2 H2A 109.2
C1 C2 H2A 109.2
C3 C2 H2A 109.2
O1 C1 N3 122.12(13)
O1 C1 C2 120.21(11)
N3 C1 C2 117.46(11)
C8 C9 C10 116.39(14)
C8 C9 H9 121.8
C10 C9 H9 121.8
C10 C5 C6 119.60(13)
C10 C5 C4 107.70(10)
C6 C5 C4 132.69(13)
C11 C4 C5 107.08(10)
C11 C4 C3 124.86(12)
C5 C4 C3 127.45(12)
O4 C24 N4 122.21(13)
O4 C24 C25 122.25(13)
N4 C24 C25 115.53(14)
C15 C14 C13 120.54(15)
C15 C14 H14 119.7
C13 C14 H14 119.7
N3 C23 C22 103.10(12)
N3 C23 H23A 111.1
C22 C23 H23A 111.1
N3 C23 H23B 111.1
C22 C23 H23B 111.1
H23A C23 H23B 109.1
O2 C12 N1 121.15(11)
O2 C12 C13 121.75(11)
N1 C12 C13 116.91(10)
C4 C3 C2 111.24(10)
C4 C3 H3A 109.4
C2 C3 H3A 109.4
C4 C3 H3B 109.4
C2 C3 H3B 109.4
H3A C3 H3B 108.0
C16 C17 C18 119.98(15)
C16 C17 H17 120.0
C18 C17 H17 120.0
O3 C19 N2 123.41(12)
O3 C19 C20 122.76(12)
N2 C19 C20 113.83(11)
C6 C7 C8 121.44(14)
C6 C7 H7 119.3
C8 C7 H7 119.3
N3 C20 C21 102.76(12)
N3 C20 C19 110.06(10)
C21 C20 C19 112.50(12)
N3 C20 H20 110.4
C21 C20 H20 110.4
C19 C20 H20 110.4
C21 C22 C23 103.84(13)
C21 C22 H22A 111.0
C23 C22 H22A 111.0
C21 C22 H22B 111.0
C23 C22 H22B 111.0
H22A C22 H22B 109.0
C7 C6 C5 118.06(14)
C7 C6 H6 121.0
C5 C6 H6 121.0
C9 C10 C5 122.55(12)
C9 C10 N1 130.13(12)
C5 C10 N1 107.29(10)
C15 C16 C17 121.13(14)
C15 C16 H16 119.4
C17 C16 H16 119.4
C24 C25 H25A 109.5
C24 C25 H25B 109.5
H25A C25 H25B 109.5
C24 C25 H25C 109.5
H25A C25 H25C 109.5
H25B C25 H25C 109.5
C16 C15 C14 119.39(14)
C16 C15 H15 120.3
C14 C15 H15 120.3
C9 C8 C7 121.95(15)
C9 C8 H8 119.0
C7 C8 H8 119.0
C22 C21 C20 103.46(12)
C22 C21 H21A 111.1
C20 C21 H21A 111.1
C22 C21 H21B 111.1
C20 C21 H21B 111.1
H21A C21 H21B 109.0

loop_
_geom_bond_atom_site_label_1
_geom_bond_atom_site_label_2
_geom_bond_distance
O1 C1 1.2302(16)
O2 C12 1.2208(15)
N1 C12 1.3812(15)
N1 C11 1.4032(15)
N1 C10 1.4131(15)
O3 C19 1.2108(16)
N4 C24 1.3322(17)
N4 C2 1.4543(15)
N4 H4 0.8600
N2 C19 1.3484(17)
N2 C18 1.4255(16)
N2 H2 0.8600
N3 C1 1.3482(15)
N3 C20 1.4820(17)
N3 C23 1.4830(17)
O4 C24 1.2226(19)
C11 C4 1.3455(18)
C11 H11 0.9300
C13 C18 1.3955(18)
C13 C14 1.3989(18)
C13 C12 1.4922(17)
C18 C17 1.3861(18)
C2 C1 1.5291(19)
C2 C3 1.5496(19)
C2 H2A 0.9800
C9 C8 1.384(2)
C9 C10 1.3929(18)
C9 H9 0.9300
C5 C10 1.3984(18)
C5 C6 1.4022(18)
C5 C4 1.4476(18)
C4 C3 1.4962(17)
C24 C25 1.503(2)
C14 C15 1.380(2)
C14 H14 0.9300
C23 C22 1.515(2)
C23 H23A 0.9700
C23 H23B 0.9700
C3 H3A 0.9700
C3 H3B 0.9700
C17 C16 1.381(2)
C17 H17 0.9300
C19 C20 1.5456(17)
C7 C6 1.376(2)
C7 C8 1.391(3)
C7 H7 0.9300
C20 C21 1.526(2)
C20 H20 0.9800
C22 C21 1.515(3)
C22 H22A 0.9700
C22 H22B 0.9700
C6 H6 0.9300
C16 C15 1.373(3)
C16 H16 0.9300
C25 H25A 0.9600
C25 H25B 0.9600
C25 H25C 0.9600
C15 H15 0.9300
C8 H8 0.9300
C21 H21A 0.9700
C21 H21B 0.9700

loop_
_geom_hbond_atom_site_label_D
_geom_hbond_atom_site_label_H
_geom_hbond_atom_site_label_A
_geom_hbond_distance_DH
_geom_hbond_distance_HA
_geom_hbond_distance_DA
_geom_hbond_angle_DHA
_geom_hbond_site_symmetry_A
N4 H4 O2 0.86 2.16 3.0156(14) 171.3 2
N2 H2 O1 0.86 2.22 2.8973(14) 135.9 .

loop_
_geom_torsion_atom_site_label_1
_geom_torsion_atom_site_label_2
_geom_torsion_atom_site_label_3
_geom_torsion_atom_site_label_4
_geom_torsion
C12 N1 C11 C4 -175.75(11)
C10 N1 C11 C4 2.55(13)
C14 C13 C18 C17 0.31(19)
C12 C13 C18 C17 -178.80(12)
C14 C13 C18 N2 177.54(12)
C12 C13 C18 N2 -1.56(19)
C19 N2 C18 C17 -138.15(13)
C19 N2 C18 C13 44.54(19)
C24 N4 C2 C1 -98.37(15)
C24 N4 C2 C3 141.18(14)
C20 N3 C1 O1 0.67(19)
C23 N3 C1 O1 169.49(12)
C20 N3 C1 C2 175.41(10)
C23 N3 C1 C2 -15.77(19)
N4 C2 C1 O1 -45.70(16)
C3 C2 C1 O1 73.99(15)
N4 C2 C1 N3 139.45(12)
C3 C2 C1 N3 -100.86(13)
N1 C11 C4 C5 -2.36(13)
N1 C11 C4 C3 169.28(11)
C10 C5 C4 C11 1.28(13)
C6 C5 C4 C11 -177.49(13)
C10 C5 C4 C3 -170.08(12)
C6 C5 C4 C3 11.2(2)
C2 N4 C24 O4 3.1(3)
C2 N4 C24 C25 -175.66(14)
C18 C13 C14 C15 -2.4(2)
C12 C13 C14 C15 176.81(13)
C1 N3 C23 C22 178.82(13)
C20 N3 C23 C22 -11.46(15)
C11 N1 C12 O2 -171.60(11)
C10 N1 C12 O2 10.42(17)
C11 N1 C12 C13 3.58(16)
C10 N1 C12 C13 -174.40(10)
C18 C13 C12 O2 -129.32(13)
C14 C13 C12 O2 51.54(17)
C18 C13 C12 N1 55.53(16)
C14 C13 C12 N1 -123.61(12)
C11 C4 C3 C2 -92.63(15)
C5 C4 C3 C2 77.30(16)
N4 C2 C3 C4 171.03(11)
C1 C2 C3 C4 49.24(15)
C13 C18 C17 C16 2.4(2)
N2 C18 C17 C16 -175.05(14)
C18 N2 C19 O3 3.4(2)
C18 N2 C19 C20 -176.03(12)
C1 N3 C20 C21 157.54(13)
C23 N3 C20 C21 -12.84(14)
C1 N3 C20 C19 -82.44(15)
C23 N3 C20 C19 107.18(13)
O3 C19 C20 N3 -103.46(15)
N2 C19 C20 N3 75.98(14)
O3 C19 C20 C21 10.5(2)
N2 C19 C20 C21 -170.09(13)
N3 C23 C22 C21 31.39(15)
C8 C7 C6 C5 -0.3(2)
C10 C5 C6 C7 -0.75(19)
C4 C5 C6 C7 177.91(13)
C8 C9 C10 C5 0.10(19)
C8 C9 C10 N1 -177.85(12)
C6 C5 C10 C9 0.86(18)
C4 C5 C10 C9 -178.10(11)
C6 C5 C10 N1 179.22(11)
C4 C5 C10 N1 0.26(12)
C12 N1 C10 C9 -5.17(19)
C11 N1 C10 C9 176.54(12)
C12 N1 C10 C5 176.64(11)
C11 N1 C10 C5 -1.65(12)
C18 C17 C16 C15 -3.1(3)
C17 C16 C15 C14 1.0(3)
C13 C14 C15 C16 1.7(2)
C10 C9 C8 C7 -1.2(2)
C6 C7 C8 C9 1.3(3)
C23 C22 C21 C20 -39.94(16)
N3 C20 C21 C22 32.03(15)
C19 C20 C21 C22 -86.29(15)
